data_7033017
loop_
_publ_author_name
'Ogawa, Takahiko'
'Suzuki, Tatsuya'
'Hein, Nicholas M.'
'Pick, Fraser S.'
'Fryzuk, Michael D.'

_publ_section_title
;
 Cleavage of an aryl carbon-nitrogen bond of a phosphazido iron(II)
 complex promoted by hydride metathesis.
;
_journal_issue 1
_journal_name_full 'Dalton transactions (Cambridge, England : 2003)'
_journal_page_first 54
_journal_page_last 57
_journal_paper_doi 10.1039/c4dt03136a
_journal_volume 44
_journal_year 2015
_chemical_formula_moiety 'C23 H37 Fe N2 P'
_chemical_formula_sum 'C23 H37 Fe N2 P'
_chemical_formula_weight 428.36
_chemical_name_systematic
;
 ?
;
_chemical_properties_physical 'Air-sensitive, Moisture-sensitive, Oxygen-sensitive'
_space_group_crystal_system triclinic
_space_group_IT_number 2
_space_group_name_Hall '-P 1'
_space_group_name_H-M_alt 'P -1'
_symmetry_space_group_name_Hall '-P 1'
_symmetry_space_group_name_H-M 'P -1'
_atom_sites_solution_hydrogens difmap
_atom_sites_solution_primary direct
_audit_creation_date 2014-07-10
_audit_creation_method
;
Olex2 1.2
(compiled 2014.06.27 svn.r2953 for OlexSys, GUI svn.r4855)
;
_cell_angle_alpha 69.55(2)
_cell_angle_beta 87.64(3)
_cell_angle_gamma 80.07(3)
_cell_formula_units_Z 2
_cell_length_a 8.526(3)
_cell_length_b 11.951(3)
_cell_length_c 12.272(4)
_cell_measurement_temperature 90
_cell_volume 1153.8(7)
_computing_molecular_graphics 'Olex2 (Dolomanov et al., 2009)'
_computing_publication_material 'Olex2 (Dolomanov et al., 2009)'
_computing_structure_refinement 'ShelXL (Sheldrick, 2008)'
_computing_structure_solution 'ShelXT (Sheldrick, 2008)'
_diffrn_ambient_temperature 90
_diffrn_measured_fraction_theta_full 1.000
_diffrn_measured_fraction_theta_max 0.994
_diffrn_radiation_type MoK\a
_diffrn_radiation_wavelength 0.71073
_diffrn_reflns_av_R_equivalents 0.0208
_diffrn_reflns_av_unetI/netI 0.0194
_diffrn_reflns_Laue_measured_fraction_full 1.000
_diffrn_reflns_Laue_measured_fraction_max 0.994
_diffrn_reflns_limit_h_max 11
_diffrn_reflns_limit_h_min -12
_diffrn_reflns_limit_k_max 16
_diffrn_reflns_limit_k_min -16
_diffrn_reflns_limit_l_max 17
_diffrn_reflns_limit_l_min -17
_diffrn_reflns_number 26609
_diffrn_reflns_point_group_measured_fraction_full 1.000
_diffrn_reflns_point_group_measured_fraction_max 0.994
_diffrn_reflns_theta_full 25.242
_diffrn_reflns_theta_max 30.084
_diffrn_reflns_theta_min 1.771
_exptl_absorpt_coefficient_mu 0.733
_exptl_absorpt_correction_T_max .7460
_exptl_absorpt_correction_T_min .6655
_exptl_absorpt_correction_type multi-scan
_exptl_absorpt_process_details SADABS
_exptl_crystal_density_diffrn 1.233
_exptl_crystal_F_000 460
_exptl_crystal_size_max 0.35
_exptl_crystal_size_mid 0.34
_exptl_crystal_size_min 0.19
_refine_diff_density_max 0.583
_refine_diff_density_min -0.225
_refine_diff_density_rms 0.064
_refine_ls_extinction_method none
_refine_ls_goodness_of_fit_ref 1.050
_refine_ls_hydrogen_treatment noref
_refine_ls_matrix_type full
_refine_ls_number_parameters 244
_refine_ls_number_reflns 6724
_refine_ls_number_restraints 0
_refine_ls_restrained_S_all 1.050
_refine_ls_R_factor_all 0.0393
_refine_ls_R_factor_gt 0.0313
_refine_ls_shift/su_max 0.001
_refine_ls_shift/su_mean 0.000
_refine_ls_structure_factor_coef Fsqd
_refine_ls_weighting_details 'w=1/[\s^2^(Fo^2^)+(0.0393P)^2^+0.6912P] where P=(Fo^2^+2Fc^2^)/3'
_refine_ls_weighting_scheme calc
_refine_ls_wR_factor_gt 0.0794
_refine_ls_wR_factor_ref 0.0852
_reflns_Friedel_coverage 0.000
_reflns_number_gt 5811
_reflns_number_total 6724
_reflns_threshold_expression 'I > 2\s(I)'
_cod_data_source_file c4dt03136a2.cif
_cod_data_source_block mf933
_cod_depositor_comments 'Adding full bibliography for 7033017--7033020.cif.'
_cod_original_cell_volume 1153.8(6)
_cod_database_code 7033017
_shelxl_version_number 2014-3
_shelx_space_group_comment
;
The symmetry employed for this shelxl refinement is uniquely defined
by the following loop, which should always be used as a source of
symmetry information in preference to the above space-group names.
They are only intended as comments.
;
_shelx_estimated_absorpt_t_max 0.873
_shelx_estimated_absorpt_t_min 0.784
_olex2_refinement_description
;
1. Others
 Fixed Uiso: H13(0.022) H12(0.025) H11(0.024) H15(0.023) H17A(0.044)
 H17B(0.044) H17C(0.044) H16A(0.035) H16B(0.035) H16C(0.035) H8(0.026)
 H10A(0.06) H10B(0.06) H10C(0.06) H9A(0.049) H9B(0.049) H9C(0.049) H5A(0.023)
 H5B(0.023) H4A(0.027) H4B(0.027) H3A(0.025) H3B(0.025) H18(0.025) H19A(0.056)
 H19B(0.056) H19C(0.056) H20A(0.056) H20B(0.056) H20C(0.056) H21(0.031)
 H22A(0.05) H22B(0.05) H22C(0.05) H23A(0.062) H23B(0.062) H23C(0.062)
 Fixed X: H13(0.252) H12(0.1358) H11(-0.0941) H15(0.093801) H17A(0.3535)
 H17B(0.3857) H17C(0.254) H16A(0.298901) H16B(0.1664) H16C(0.3315) H8(-
 0.295601) H10A(-0.318199) H10B(-0.1401) H10C(-0.181499) H9A(-0.4891) H9B(-
 0.361799) H9C(-0.4221) H5A(-0.354199) H5B(-0.1929) H4A(-0.4477) H4B(-0.2731)
 H3A(-0.3652) H3B(-0.484099) H18(-0.0432) H19A(0.135301) H19B(0.153101)
 H19C(0.0598) H20A(-0.257401) H20B(-0.184) H20C(-0.0901) H21(-0.436399) H22A(-
 0.4951) H22B(-0.569) H22C(-0.408199) H23A(-0.2702) H23B(-0.2703) H23C(-
 0.431299)
 Fixed Y: H13(0.3397) H12(0.2535) H11(0.1707) H15(0.3822) H17A(0.2962)
 H17B(0.2291) H17C(0.192901) H16A(0.497399) H16B(0.5297) H16C(0.4438)
 H8(0.156301) H10A(-0.0284) H10B(-0.029601) H10C(-0.0086) H9A(0.163701)
 H9B(0.1925) H9C(0.2888) H5A(0.406599) H5B(0.463301) H4A(0.561901) H4B(0.5677)
 H3A(0.4674) H3B(0.406899) H18(0.2089) H19A(0.221601) H19B(0.3184)
 H19C(0.361201) H20A(0.367701) H20B(0.4519) H20C(0.4088) H21(0.2627)
 H22A(0.1724) H22B(0.108001) H22C(0.0429) H23A(0.1444) H23B(0.0255) H23C(0.0906)
 Fixed Z: H13(-0.0121) H12(-0.1251) H11(-0.062901) H15(0.246099)
 H17A(0.325801) H17B(0.232699) H17C(0.3296) H16A(0.1773) H16B(0.077399)
 H16C(0.0743) H8(0.2039) H10A(0.1805) H10B(0.218101) H10C(0.0856) H9A(0.067201)
 H9B(-0.0341) H9C(0.028501) H5A(0.164901) H5B(0.1491) H4A(0.2299) H4B(0.2709)
 H3A(0.4502) H3B(0.3976) H18(0.7038) H19A(0.5496) H19B(0.609301) H19C(0.4872)
 H20A(0.6897) H20B(0.5742) H20C(0.6961) H21(0.627301) H22A(0.4931) H22B(0.6167)
 H22C(0.5772) H23A(0.7931) H23B(0.761301) H23C(0.8006)
;
_olex2_submission_special_instructions 'No special instructions were received'

loop_
_space_group_symop_operation_xyz
'x, y, z'
'-x, -y, -z'

loop_
_atom_site_label
_atom_site_type_symbol
_atom_site_fract_x
_atom_site_fract_y
_atom_site_fract_z
_atom_site_U_iso_or_equiv
_atom_site_adp_type
_atom_site_occupancy
_atom_site_site_symmetry_order
_atom_site_calc_flag
C6 C -0.03632(15) 0.24624(11) 0.16230(10) 0.0145(2) Uani 1 1 d
C14 C 0.09848(15) 0.30205(11) 0.12245(10) 0.0155(2) Uani 1 1 d
C13 C 0.16030(16) 0.30361(12) 0.01499(11) 0.0180(2) Uani 1 1 d
H13 H 0.2520 0.3397 -0.0121 0.022 Uiso 1 1 d
C12 C 0.09062(17) 0.25344(13) -0.05304(11) 0.0204(3) Uani 1 1 d
H12 H 0.1358 0.2535 -0.1251 0.025 Uiso 1 1 d
C11 C -0.04512(17) 0.20320(12) -0.01526(11) 0.0196(2) Uani 1 1 d
H11 H -0.0941 0.1707 -0.0629 0.024 Uiso 1 1 d
C7 C -0.11139(15) 0.19953(12) 0.09176(11) 0.0168(2) Uani 1 1 d
C15 C 0.17768(16) 0.35569(12) 0.19678(11) 0.0190(2) Uani 1 1 d
H15 H 0.0938 0.3822 0.2461 0.023 Uiso 1 1 d
C17 C 0.3041(2) 0.25991(15) 0.27853(13) 0.0291(3) Uani 1 1 d
H17A H 0.3535 0.2962 0.3258 0.044 Uiso 1 1 d
H17B H 0.3857 0.2291 0.2327 0.044 Uiso 1 1 d
H17C H 0.2540 0.1929 0.3296 0.044 Uiso 1 1 d
C16 C 0.25009(18) 0.46657(13) 0.12501(12) 0.0232(3) Uani 1 1 d
H16A H 0.2989 0.4974 0.1773 0.035 Uiso 1 1 d
H16B H 0.1664 0.5297 0.0774 0.035 Uiso 1 1 d
H16C H 0.3315 0.4438 0.0743 0.035 Uiso 1 1 d
C8 C -0.25962(16) 0.14287(13) 0.13015(12) 0.0214(3) Uani 1 1 d
H8 H -0.2956 0.1563 0.2039 0.026 Uiso 1 1 d
C10 C -0.2214(2) 0.00705(16) 0.15590(19) 0.0399(4) Uani 1 1 d
H10A H -0.3182 -0.0284 0.1805 0.060 Uiso 1 1 d
H10B H -0.1401 -0.0296 0.2181 0.060 Uiso 1 1 d
H10C H -0.1815 -0.0086 0.0856 0.060 Uiso 1 1 d
C9 C -0.39537(19) 0.20234(18) 0.03981(15) 0.0327(3) Uani 1 1 d
H9A H -0.4891 0.1637 0.0672 0.049 Uiso 1 1 d
H9B H -0.3618 0.1925 -0.0341 0.049 Uiso 1 1 d
H9C H -0.4221 0.2888 0.0285 0.049 Uiso 1 1 d
C1 C -0.19206(15) 0.31538(11) 0.30299(10) 0.0154(2) Uani 1 1 d
C5 C -0.27183(16) 0.42685(12) 0.20601(11) 0.0192(2) Uani 1 1 d
H5A H -0.3542 0.4066 0.1649 0.023 Uiso 1 1 d
H5B H -0.1929 0.4633 0.1491 0.023 Uiso 1 1 d
C4 C -0.34661(18) 0.51272(13) 0.26886(12) 0.0227(3) Uani 1 1 d
H4A H -0.4477 0.5619 0.2299 0.027 Uiso 1 1 d
H4B H -0.2731 0.5677 0.2709 0.027 Uiso 1 1 d
C3 C -0.37654(17) 0.42892(13) 0.39213(12) 0.0207(3) Uani 1 1 d
H3A H -0.3652 0.4674 0.4502 0.025 Uiso 1 1 d
H3B H -0.4841 0.4069 0.3976 0.025 Uiso 1 1 d
C2 C -0.24731(16) 0.31850(12) 0.40943(11) 0.0168(2) Uani 1 1 d
C18 C -0.07234(17) 0.27285(13) 0.62608(12) 0.0209(3) Uani 1 1 d
H18 H -0.0432 0.2089 0.7038 0.025 Uiso 1 1 d
C19 C 0.0828(2) 0.29553(19) 0.56237(16) 0.0371(4) Uani 1 1 d
H19A H 0.1353 0.2216 0.5496 0.056 Uiso 1 1 d
H19B H 0.1531 0.3184 0.6093 0.056 Uiso 1 1 d
H19C H 0.0598 0.3612 0.4872 0.056 Uiso 1 1 d
C20 C -0.1587(2) 0.38537(16) 0.64855(17) 0.0374(4) Uani 1 1 d
H20A H -0.2574 0.3677 0.6897 0.056 Uiso 1 1 d
H20B H -0.1840 0.4519 0.5742 0.056 Uiso 1 1 d
H20C H -0.0901 0.4088 0.6961 0.056 Uiso 1 1 d
C21 C -0.37276(18) 0.18317(15) 0.63030(12) 0.0257(3) Uani 1 1 d
H21 H -0.4364 0.2627 0.6273 0.031 Uiso 1 1 d
C22 C -0.4699(2) 0.12109(17) 0.57427(14) 0.0336(4) Uani 1 1 d
H22A H -0.4951 0.1724 0.4931 0.050 Uiso 1 1 d
H22B H -0.5690 0.1080 0.6167 0.050 Uiso 1 1 d
H22C H -0.4082 0.0429 0.5772 0.050 Uiso 1 1 d
C23 C -0.3325(2) 0.1038(2) 0.75792(13) 0.0410(5) Uani 1 1 d
H23A H -0.2702 0.1444 0.7931 0.062 Uiso 1 1 d
H23B H -0.2703 0.0255 0.7613 0.062 Uiso 1 1 d
H23C H -0.4313 0.0906 0.8006 0.062 Uiso 1 1 d
N1 N -0.08758(13) 0.22815(10) 0.27872(9) 0.0161(2) Uani 1 1 d
N2 N -0.09205(16) 0.08606(10) 0.54375(10) 0.0225(2) Uani 1 1 d
P1 P -0.19077(4) 0.20963(3) 0.54782(3) 0.01575(7) Uani 1 1 d
Fe1 Fe -0.01473(2) 0.07380(2) 0.39808(2) 0.01759(6) Uani 1 1 d

loop_
_atom_site_aniso_label
_atom_site_aniso_U_11
_atom_site_aniso_U_22
_atom_site_aniso_U_33
_atom_site_aniso_U_23
_atom_site_aniso_U_13
_atom_site_aniso_U_12
C6 0.0181(6) 0.0135(5) 0.0102(5) -0.0033(4) 0.0006(4) 0.0005(4)
C14 0.0182(6) 0.0153(5) 0.0116(5) -0.0039(4) -0.0008(4) -0.0002(4)
C13 0.0199(6) 0.0186(6) 0.0144(5) -0.0045(4) 0.0026(4) -0.0035(5)
C12 0.0262(7) 0.0229(6) 0.0126(5) -0.0075(5) 0.0036(5) -0.0032(5)
C11 0.0253(6) 0.0218(6) 0.0141(5) -0.0089(5) 0.0002(5) -0.0040(5)
C7 0.0185(6) 0.0178(6) 0.0133(5) -0.0052(4) 0.0005(4) -0.0019(4)
C15 0.0224(6) 0.0214(6) 0.0147(5) -0.0071(5) 0.0003(5) -0.0059(5)
C17 0.0311(8) 0.0302(8) 0.0225(7) -0.0023(6) -0.0100(6) -0.0081(6)
C16 0.0270(7) 0.0227(7) 0.0219(6) -0.0084(5) 0.0009(5) -0.0083(5)
C8 0.0190(6) 0.0270(7) 0.0205(6) -0.0104(5) 0.0021(5) -0.0060(5)
C10 0.0303(8) 0.0274(8) 0.0611(12) -0.0120(8) 0.0102(8) -0.0119(7)
C9 0.0218(7) 0.0507(10) 0.0295(8) -0.0192(7) -0.0019(6) -0.0041(7)
C1 0.0173(6) 0.0160(5) 0.0129(5) -0.0049(4) -0.0001(4) -0.0030(4)
C5 0.0233(6) 0.0179(6) 0.0140(5) -0.0046(4) -0.0006(4) 0.0011(5)
C4 0.0276(7) 0.0193(6) 0.0188(6) -0.0064(5) -0.0005(5) 0.0022(5)
C3 0.0228(6) 0.0212(6) 0.0171(6) -0.0082(5) 0.0023(5) 0.0016(5)
C2 0.0199(6) 0.0172(6) 0.0130(5) -0.0059(4) 0.0012(4) -0.0007(5)
C18 0.0245(6) 0.0223(6) 0.0174(6) -0.0086(5) -0.0014(5) -0.0037(5)
C19 0.0301(8) 0.0552(11) 0.0318(8) -0.0165(8) 0.0029(6) -0.0203(8)
C20 0.0433(10) 0.0319(8) 0.0456(10) -0.0265(8) -0.0137(8) 0.0023(7)
C21 0.0242(7) 0.0383(8) 0.0172(6) -0.0112(6) 0.0058(5) -0.0100(6)
C22 0.0306(8) 0.0460(10) 0.0225(7) -0.0048(7) -0.0022(6) -0.0169(7)
C23 0.0395(9) 0.0724(14) 0.0144(6) -0.0106(7) 0.0070(6) -0.0288(9)
N1 0.0211(5) 0.0165(5) 0.0098(4) -0.0042(4) 0.0021(4) -0.0018(4)
N2 0.0372(7) 0.0165(5) 0.0113(5) -0.0043(4) 0.0028(4) 0.0005(5)
P1 0.02049(16) 0.01671(15) 0.01077(13) -0.00609(11) 0.00248(11) -0.00276(12)
Fe1 0.02721(11) 0.01451(9) 0.00946(8) -0.00350(6) 0.00193(7) -0.00113(7)

loop_
_atom_type_symbol
_atom_type_description
_atom_type_scat_dispersion_real
_atom_type_scat_dispersion_imag
_atom_type_scat_source
C C 0.0030 0.0020 'International Tables Vol C Tables 4.2.6.8 and 6.1.1.4'
H H 0.0000 0.0000 'International Tables Vol C Tables 4.2.6.8 and 6.1.1.4'
Fe Fe 0.3460 0.8440 'International Tables Vol C Tables 4.2.6.8 and 6.1.1.4'
N N 0.0060 0.0030 'International Tables Vol C Tables 4.2.6.8 and 6.1.1.4'
P P 0.1020 0.0940 'International Tables Vol C Tables 4.2.6.8 and 6.1.1.4'

loop_
_geom_angle_atom_site_label_1
_geom_angle_atom_site_label_2
_geom_angle_atom_site_label_3
_geom_angle
_geom_angle_site_symmetry_1
_geom_angle_site_symmetry_3
C14 C6 N1 119.42(11) . .
C7 C6 C14 120.35(11) . .
C7 C6 N1 120.02(11) . .
C6 C14 C15 120.69(11) . .
C13 C14 C6 118.62(12) . .
C13 C14 C15 120.67(12) . .
C12 C13 C14 121.31(12) . .
C11 C12 C13 119.61(12) . .
C12 C11 C7 121.14(12) . .
C6 C7 C8 121.71(11) . .
C11 C7 C6 118.87(12) . .
C11 C7 C8 119.41(12) . .
C14 C15 C17 110.75(12) . .
C14 C15 C16 113.07(11) . .
C16 C15 C17 110.22(12) . .
C7 C8 C10 110.32(12) . .
C7 C8 C9 111.57(12) . .
C10 C8 C9 111.15(14) . .
C2 C1 C5 110.05(11) . .
N1 C1 C5 120.77(11) . .
N1 C1 C2 129.13(12) . .
C1 C5 C4 103.91(11) . .
C5 C4 C3 104.59(11) . .
C2 C3 C4 102.95(11) . .
C1 C2 C3 110.04(11) . .
C1 C2 P1 127.17(10) . .
C3 C2 P1 122.70(9) . .
C19 C18 C20 111.57(14) . .
C19 C18 P1 109.07(10) . .
C20 C18 P1 115.00(11) . .
C22 C21 C23 110.11(14) . .
C22 C21 P1 108.62(10) . .
C23 C21 P1 110.69(12) . .
C6 N1 Fe1 118.44(8) . .
C1 N1 C6 120.47(11) . .
C1 N1 Fe1 120.99(9) . .
P1 N2 Fe1 157.30(7) . 2_556
P1 N2 Fe1 120.17(7) . .
Fe1 N2 Fe1 82.44(5) 2_556 .
C2 P1 C18 109.34(7) . .
C2 P1 C21 107.44(7) . .
C21 P1 C18 106.43(7) . .
N2 P1 C2 113.94(6) . .
N2 P1 C18 108.85(7) . .
N2 P1 C21 110.57(8) . .
N1 Fe1 Fe1 154.91(4) . 2_556
N2 Fe1 N1 107.11(5) . .
N2 Fe1 N1 155.34(5) 2_556 .
N2 Fe1 N2 97.55(5) 2_556 .
N2 Fe1 Fe1 49.76(4) 2_556 2_556
N2 Fe1 Fe1 47.80(4) . 2_556

loop_
_geom_bond_atom_site_label_1
_geom_bond_atom_site_label_2
_geom_bond_distance
_geom_bond_site_symmetry_2
C6 C14 1.4125(19) .
C6 C7 1.4062(18) .
C6 N1 1.4298(15) .
C14 C13 1.3951(17) .
C14 C15 1.5191(18) .
C13 C12 1.3866(19) .
C12 C11 1.384(2) .
C11 C7 1.3975(18) .
C7 C8 1.5168(19) .
C15 C17 1.529(2) .
C15 C16 1.528(2) .
C8 C10 1.519(2) .
C8 C9 1.531(2) .
C1 C5 1.5166(18) .
C1 C2 1.3809(17) .
C1 N1 1.3578(17) .
C5 C4 1.5302(19) .
C4 C3 1.534(2) .
C3 C2 1.5240(19) .
C2 P1 1.7654(14) .
C18 C19 1.525(2) .
C18 C20 1.526(2) .
C18 P1 1.8338(15) .
C21 C22 1.525(2) .
C21 C23 1.538(2) .
C21 P1 1.8298(16) .
N1 Fe1 1.9303(13) .
N2 P1 1.5847(13) .
N2 Fe1 1.8678(14) 2_556
N2 Fe1 1.9247(13) .
Fe1 N2 1.8678(14) 2_556
Fe1 Fe1 2.4996(9) 2_556

loop_
_geom_torsion_atom_site_label_1
_geom_torsion_atom_site_label_2
_geom_torsion_atom_site_label_3
_geom_torsion_atom_site_label_4
_geom_torsion
_geom_torsion_site_symmetry_1
C6 C14 C13 C12 1.00(19) .
C6 C14 C15 C17 88.21(15) .
C6 C14 C15 C16 -147.52(12) .
C6 C7 C8 C10 -110.31(16) .
C6 C7 C8 C9 125.63(14) .
C14 C6 C7 C11 3.57(18) .
C14 C6 C7 C8 -177.89(12) .
C14 C6 N1 C1 88.76(15) .
C14 C6 N1 Fe1 -94.83(12) .
C14 C13 C12 C11 1.5(2) .
C13 C14 C15 C17 -89.81(15) .
C13 C14 C15 C16 34.46(17) .
C13 C12 C11 C7 -1.5(2) .
C12 C11 C7 C6 -1.0(2) .
C12 C11 C7 C8 -179.60(13) .
C11 C7 C8 C10 68.23(18) .
C11 C7 C8 C9 -55.83(17) .
C7 C6 C14 C13 -3.55(18) .
C7 C6 C14 C15 178.38(11) .
C7 C6 N1 C1 -96.61(15) .
C7 C6 N1 Fe1 79.79(13) .
C15 C14 C13 C12 179.06(12) .
C1 C5 C4 C3 -26.72(14) .
C1 C2 P1 C18 109.59(13) .
C1 C2 P1 C21 -135.29(13) .
C1 C2 P1 N2 -12.45(15) .
C5 C1 C2 C3 3.42(15) .
C5 C1 C2 P1 179.95(10) .
C5 C1 N1 C6 7.44(18) .
C5 C1 N1 Fe1 -168.87(9) .
C5 C4 C3 C2 28.40(14) .
C4 C3 C2 C1 -20.18(15) .
C4 C3 C2 P1 163.10(10) .
C3 C2 P1 C18 -74.28(13) .
C3 C2 P1 C21 40.84(13) .
C3 C2 P1 N2 163.69(11) .
C2 C1 C5 C4 14.89(15) .
C2 C1 N1 C6 -175.35(13) .
C2 C1 N1 Fe1 8.33(19) .
C19 C18 P1 C2 -64.98(13) .
C19 C18 P1 C21 179.25(11) .
C19 C18 P1 N2 60.06(13) .
C20 C18 P1 C2 61.19(14) .
C20 C18 P1 C21 -54.57(14) .
C20 C18 P1 N2 -173.76(12) .
C22 C21 P1 C2 67.42(13) .
C22 C21 P1 C18 -175.54(11) .
C22 C21 P1 N2 -57.48(13) .
C23 C21 P1 C2 -171.57(12) .
C23 C21 P1 C18 -54.54(14) .
C23 C21 P1 N2 63.53(14) .
N1 C6 C14 C13 171.05(11) .
N1 C6 C14 C15 -7.01(17) .
N1 C6 C7 C11 -171.01(12) .
N1 C6 C7 C8 7.53(18) .
N1 C1 C5 C4 -167.42(12) .
N1 C1 C2 C3 -174.02(13) .
N1 C1 C2 P1 2.5(2) .
Fe1 N2 P1 C2 -175.4(2) 2_556
Fe1 N2 P1 C2 9.97(11) .
Fe1 N2 P1 C18 62.3(2) 2_556
Fe1 N2 P1 C18 -112.34(9) .
Fe1 N2 P1 C21 -54.3(2) 2_556
Fe1 N2 P1 C21 131.09(8) .
